data_2105972
loop_
_publ_author_name
Jin-Long
'Uemura, Kazuhiro'
'Ebihara, Masahiro'

_publ_section_title
;
 Assembled structures of tetrakis(biimidazole)dirhodium complexes
 hydrogen-bonded with common inorganic anions
;
_journal_issue 6
_journal_name_full 'Acta Crystallographica Section B'
_journal_page_first 1006
_journal_page_last 1019
_journal_paper_doi 10.1107/S2052520614021428
_journal_volume 70
_journal_year 2014
_chemical_formula_moiety 'C60 H60 N38 Rh4, 8(Cl O4), 11.41(H2 O)'
_chemical_formula_sum 'C60 H82.82 Cl8 N38 O43.41 Rh4'
_chemical_formula_weight 2726.26
_space_group_IT_number 61
_symmetry_cell_setting orthorhombic
_symmetry_space_group_name_Hall '-P 2ac 2ab'
_symmetry_space_group_name_H-M 'P b c a'
_atom_sites_solution_hydrogens geom
_atom_sites_solution_primary direct
_atom_sites_solution_secondary difmap
_audit_creation_method SHELXL-97
_cell_angle_alpha 90.00
_cell_angle_beta 90.00
_cell_angle_gamma 90.00
_cell_formula_units_Z 4
_cell_length_a 20.289(4)
_cell_length_b 21.524(5)
_cell_length_c 22.450(5)
_cell_measurement_reflns_used 19919
_cell_measurement_temperature 296.1500
_cell_measurement_theta_max 27.4823
_cell_measurement_theta_min 3.0520
_cell_volume 9804(4)
_computing_cell_refinement CrystalClear
_computing_data_collection 'CrystalClear (Molecular Structure Corporation & Rigaku Corporation, 2001)'
_computing_data_reduction CrystalClear
_computing_molecular_graphics 'Mercury (Macrae et al., 2008)'
_computing_publication_material 'Yadokari-XG 2009 (Wakita, Nemoto et al., 2009)'
_computing_structure_refinement 'SHELXL-97 (Sheldrick, 2008)'
_computing_structure_solution 'SIR97 (Altomare et al., 1999)'
_diffrn_ambient_temperature 296(2)
_diffrn_detector_area_resol_mean 14.6306
_diffrn_measured_fraction_theta_full 0.998
_diffrn_measured_fraction_theta_max 0.998
_diffrn_measurement_device_type 'Rigaku/MSC Mercury CCD'
_diffrn_measurement_method \w
_diffrn_radiation_monochromator graphite
_diffrn_radiation_type MoK\a
_diffrn_radiation_wavelength 0.71069
_diffrn_reflns_av_R_equivalents 0.1035
_diffrn_reflns_av_sigmaI/netI 0.0690
_diffrn_reflns_limit_h_max 26
_diffrn_reflns_limit_h_min -25
_diffrn_reflns_limit_k_max 27
_diffrn_reflns_limit_k_min -17
_diffrn_reflns_limit_l_max 29
_diffrn_reflns_limit_l_min -29
_diffrn_reflns_number 72426
_diffrn_reflns_theta_full 27.49
_diffrn_reflns_theta_max 27.49
_diffrn_reflns_theta_min 3.05
_diffrn_source 'rotating-anode X-ray tube'
_exptl_absorpt_coefficient_mu 0.991
_exptl_absorpt_correction_T_max 0.8839
_exptl_absorpt_correction_T_min 0.8070
_exptl_absorpt_correction_type numerical
_exptl_absorpt_process_details 'NUMABS (Higashi, 1999)'
_exptl_crystal_colour red
_exptl_crystal_density_diffrn 1.847
_exptl_crystal_density_method 'not measured'
_exptl_crystal_description prismatic
_exptl_crystal_F_000 5488
_exptl_crystal_size_max 0.42
_exptl_crystal_size_mid 0.35
_exptl_crystal_size_min 0.25
_refine_diff_density_max 1.488
_refine_diff_density_min -1.061
_refine_diff_density_rms 0.132
_refine_ls_extinction_method none
_refine_ls_goodness_of_fit_ref 1.148
_refine_ls_hydrogen_treatment mixed
_refine_ls_matrix_type full
_refine_ls_number_parameters 706
_refine_ls_number_reflns 11220
_refine_ls_number_restraints 19
_refine_ls_restrained_S_all 1.150
_refine_ls_R_factor_all 0.1190
_refine_ls_R_factor_gt 0.0915
_refine_ls_shift/su_max 0.001
_refine_ls_shift/su_mean 0.000
_refine_ls_structure_factor_coef Fsqd
_refine_ls_weighting_details 'calc w=1/[\s^2^(Fo^2^)+(0.0905P)^2^+33.6829P] where P=(Fo^2^+2Fc^2^)/3'
_refine_ls_weighting_scheme calc
_refine_ls_wR_factor_gt 0.2113
_refine_ls_wR_factor_ref 0.2309
_reflns_number_gt 8509
_reflns_number_total 11220
_reflns_threshold_expression >2sigma(I)
_cod_data_source_file ry5061sup1.cif
_cod_data_source_block VII
_cod_database_code 2105972
_publcif_datablock.id {3bd9a5f1-4b1f-4938-a3b4-b9867c6173c3}

loop_
_symmetry_equiv_pos_as_xyz
'x, y, z'
'-x+1/2, -y, z+1/2'
'x+1/2, -y+1/2, -z'
'-x, y+1/2, -z+1/2'
'-x, -y, -z'
'x-1/2, y, -z-1/2'
'-x-1/2, y-1/2, z'
'x, -y-1/2, z-1/2'

loop_
_atom_site_label
_atom_site_type_symbol
_atom_site_fract_x
_atom_site_fract_y
_atom_site_fract_z
_atom_site_U_iso_or_equiv
_atom_site_adp_type
_atom_site_occupancy
_atom_site_symmetry_multiplicity
_atom_site_calc_flag
_atom_site_refinement_flags
_atom_site_disorder_assembly
_atom_site_disorder_group
Rh1 Rh 0.28661(3) 0.70345(3) 0.56605(2) 0.03821(17) Uani 1 1 d . . .
Rh2 Rh 0.37753(3) 0.61688(2) 0.53858(2) 0.03527(16) Uani 1 1 d . . .
N1 N 0.3341(3) 0.7707(3) 0.5160(3) 0.0470(15) Uani 1 1 d . . .
C1 C 0.3720(4) 0.8078(4) 0.5485(4) 0.056(2) Uani 1 1 d . . .
N2 N 0.3962(4) 0.8542(3) 0.5151(4) 0.069(2) Uani 1 1 d . . .
H2N H 0.4211 0.8839 0.5272 0.083 Uiso 1 1 calc R . .
C2 C 0.3738(5) 0.8453(4) 0.4581(5) 0.070(3) Uani 1 1 d . . .
H2 H 0.3832 0.8698 0.4250 0.085 Uiso 1 1 calc R . .
C3 C 0.3359(4) 0.7950(4) 0.4595(4) 0.056(2) Uani 1 1 d . . .
H3 H 0.3137 0.7786 0.4269 0.067 Uiso 1 1 calc R . .
N3 N 0.3474(3) 0.7431(3) 0.6295(3) 0.0490(15) Uani 1 1 d . . .
C4 C 0.3805(4) 0.7923(4) 0.6101(4) 0.058(2) Uani 1 1 d . . .
N4 N 0.4179(4) 0.8155(4) 0.6541(4) 0.075(2) Uani 1 1 d . . .
H4N H 0.4441 0.8469 0.6518 0.090 Uiso 1 1 calc R . .
C5 C 0.4067(6) 0.7801(6) 0.7024(5) 0.084(3) Uani 1 1 d . . .
H5 H 0.4259 0.7856 0.7397 0.101 Uiso 1 1 calc R . .
C6 C 0.3633(5) 0.7357(5) 0.6880(4) 0.067(3) Uani 1 1 d . . .
H6 H 0.3469 0.7052 0.7134 0.081 Uiso 1 1 calc R . .
N5 N 0.2218(3) 0.6667(3) 0.5047(3) 0.0408(13) Uani 1 1 d . . .
C7 C 0.1783(4) 0.6287(4) 0.5302(4) 0.0507(19) Uani 1 1 d . . .
N6 N 0.1350(4) 0.6086(4) 0.4889(4) 0.063(2) Uani 1 1 d . . .
H6N H 0.1020 0.5843 0.4950 0.076 Uiso 1 1 calc R . .
C8 C 0.1532(5) 0.6340(5) 0.4357(5) 0.066(3) Uani 1 1 d . . .
H8 H 0.1327 0.6271 0.3993 0.080 Uiso 1 1 calc R . .
C9 C 0.2064(4) 0.6710(4) 0.4450(4) 0.055(2) Uani 1 1 d . . .
H9 H 0.2282 0.6947 0.4166 0.065 Uiso 1 1 calc R . .
N7 N 0.2356(3) 0.6428(3) 0.6188(3) 0.0467(15) Uani 1 1 d . . .
C10 C 0.1848(4) 0.6171(3) 0.5927(4) 0.0485(18) Uani 1 1 d . . .
N8 N 0.1505(4) 0.5832(4) 0.6319(4) 0.065(2) Uani 1 1 d . . .
H8N H 0.1164 0.5609 0.6240 0.078 Uiso 1 1 calc R . .
C11 C 0.1791(5) 0.5902(5) 0.6865(4) 0.068(3) Uani 1 1 d . . .
H11 H 0.1648 0.5736 0.7224 0.082 Uiso 1 1 calc R . .
C12 C 0.2316(5) 0.6258(4) 0.6776(4) 0.063(2) Uani 1 1 d . . .
H12 H 0.2615 0.6375 0.7069 0.075 Uiso 1 1 calc R . .
N9 N 0.4530(3) 0.6796(3) 0.5470(3) 0.0398(13) Uani 1 1 d . . .
C13 C 0.4828(4) 0.6769(4) 0.5995(4) 0.0489(18) Uani 1 1 d . . .
N10 N 0.5329(3) 0.7177(3) 0.6013(3) 0.0581(18) Uani 1 1 d . . .
H10N H 0.5583 0.7251 0.6311 0.070 Uiso 1 1 calc R . .
C14 C 0.5356(4) 0.7451(4) 0.5460(4) 0.063(2) Uani 1 1 d . . .
H14 H 0.5656 0.7752 0.5340 0.076 Uiso 1 1 calc R . .
C15 C 0.4881(4) 0.7213(3) 0.5132(4) 0.0519(19) Uani 1 1 d . . .
H15 H 0.4797 0.7312 0.4736 0.062 Uiso 1 1 calc R . .
N11 N 0.4022(3) 0.6039(3) 0.6265(3) 0.0423(14) Uani 1 1 d . . .
C16 C 0.4560(4) 0.6349(3) 0.6425(3) 0.0439(17) Uani 1 1 d . . .
N12 N 0.4732(4) 0.6189(4) 0.6979(3) 0.064(2) Uani 1 1 d . . .
H12N H 0.5058 0.6336 0.7179 0.077 Uiso 1 1 calc R . .
C17 C 0.4302(5) 0.5754(4) 0.7169(4) 0.064(2) Uani 1 1 d . . .
H17 H 0.4309 0.5554 0.7536 0.076 Uiso 1 1 calc R . .
C18 C 0.3861(4) 0.5661(4) 0.6727(3) 0.0526(19) Uani 1 1 d . . .
H18 H 0.3508 0.5385 0.6737 0.063 Uiso 1 1 calc R . .
N13 N 0.3591(3) 0.6256(3) 0.4492(3) 0.0412(13) Uani 1 1 d . . .
C19 C 0.3220(4) 0.5800(4) 0.4277(3) 0.0471(17) Uani 1 1 d . . .
N14 N 0.3204(4) 0.5829(4) 0.3681(3) 0.065(2) Uani 1 1 d . . .
H14N H 0.2993 0.5582 0.3448 0.078 Uiso 1 1 calc R . .
C20 C 0.3580(6) 0.6318(5) 0.3510(4) 0.073(3) Uani 1 1 d . . .
H20 H 0.3657 0.6451 0.3122 0.088 Uiso 1 1 calc R . .
C21 C 0.3821(4) 0.6571(4) 0.4014(4) 0.055(2) Uani 1 1 d . . .
H21 H 0.4104 0.6911 0.4031 0.066 Uiso 1 1 calc R . .
N15 N 0.3074(3) 0.5487(3) 0.5275(3) 0.0393(13) Uani 1 1 d . . .
C22 C 0.2913(4) 0.5394(3) 0.4711(4) 0.0447(17) Uani 1 1 d . . .
N16 N 0.2485(4) 0.4928(3) 0.4661(3) 0.0596(18) Uani 1 1 d . . .
H16N H 0.2311 0.4796 0.4335 0.072 Uiso 1 1 calc R . .
C23 C 0.2372(5) 0.4700(4) 0.5209(4) 0.062(2) Uani 1 1 d . . .
H23 H 0.2102 0.4366 0.5306 0.074 Uiso 1 1 calc R . .
C24 C 0.2732(4) 0.5052(4) 0.5594(4) 0.0519(19) Uani 1 1 d . . .
H24 H 0.2744 0.5005 0.6006 0.062 Uiso 1 1 calc R . .
N17 N 0.2086(3) 0.7745(3) 0.5835(3) 0.0459(14) Uani 1 1 d . . .
C25 C 0.1804(5) 0.7835(4) 0.6359(4) 0.060(2) Uani 1 1 d . . .
H25 H 0.1938 0.7600 0.6684 0.072 Uiso 1 1 calc R . .
C26 C 0.1315(6) 0.8271(5) 0.6430(5) 0.081(3) Uani 1 1 d . . .
H26 H 0.1135 0.8323 0.6807 0.097 Uiso 1 1 calc R . .
N18 N 0.1088(4) 0.8620(4) 0.5992(4) 0.075(2) Uani 1 1 d . . .
C27 C 0.1375(5) 0.8526(4) 0.5473(4) 0.063(2) Uani 1 1 d . . .
H27 H 0.1239 0.8759 0.5147 0.076 Uiso 1 1 calc R . .
C28 C 0.1870(4) 0.8094(4) 0.5397(4) 0.057(2) Uani 1 1 d . . .
H28 H 0.2057 0.8049 0.5021 0.068 Uiso 1 1 calc R . .
N19 N 0.4529(3) 0.5445(3) 0.5144(3) 0.0393(13) Uani 1 1 d . . .
C29 C 0.4577(4) 0.4910(3) 0.5438(3) 0.0413(16) Uani 1 1 d . . .
H29 H 0.4287 0.4832 0.5750 0.050 Uiso 1 1 calc R . .
C30 C 0.4959(4) 0.5532(3) 0.4705(3) 0.0445(17) Uani 1 1 d . . .
H30 H 0.4946 0.5901 0.4489 0.053 Uiso 1 1 calc R . .
Cl1 Cl 0.2784(2) 0.58212(17) 0.20406(19) 0.1286(15) Uani 1 1 d . . .
O1 O 0.2231(7) 0.5460(6) 0.2042(7) 0.187(6) Uani 1 1 d . . .
O2 O 0.3295(8) 0.5535(5) 0.2354(6) 0.193(7) Uani 1 1 d . . .
O3 O 0.2972(8) 0.5916(7) 0.1422(5) 0.198(7) Uani 1 1 d . . .
O4 O 0.2645(7) 0.6403(4) 0.2322(5) 0.165(5) Uani 1 1 d . . .
Cl2 Cl 0.50756(14) 0.69240(14) 0.84318(12) 0.0789(7) Uani 1 1 d . . .
O5 O 0.4635(8) 0.6450(8) 0.8381(6) 0.220(8) Uani 1 1 d . . .
O6 O 0.5378(5) 0.6906(6) 0.8985(4) 0.137(4) Uani 1 1 d . . .
O7 O 0.4742(8) 0.7450(7) 0.8379(5) 0.217(8) Uani 1 1 d . . .
O8 O 0.5518(4) 0.6851(5) 0.7955(4) 0.111(3) Uani 1 1 d . . .
Cl3 Cl 0.64676(16) 0.59659(16) 0.63272(13) 0.0886(9) Uani 1 1 d . . .
O9 O 0.6855(6) 0.6403(6) 0.5983(5) 0.158(5) Uani 1 1 d . . .
O10 O 0.6163(4) 0.6302(4) 0.6793(4) 0.104(3) Uani 1 1 d . . .
O11 O 0.6923(5) 0.5536(4) 0.6566(4) 0.125(3) Uani 1 1 d . . .
O12 O 0.6007(5) 0.5672(5) 0.5943(5) 0.140(4) Uani 1 1 d . . .
Cl4 Cl 0.00139(18) 0.48605(18) 0.59243(19) 0.1097(11) Uani 1 1 d . . .
O13 O -0.0592(5) 0.5080(6) 0.5705(7) 0.178(6) Uani 1 1 d . . .
O14 O 0.0024(5) 0.4208(4) 0.5774(6) 0.152(5) Uani 1 1 d . . .
O15 O 0.0519(6) 0.5168(7) 0.5621(6) 0.191(6) Uani 1 1 d . . .
O16 O 0.0074(9) 0.4967(7) 0.6545(6) 0.214(7) Uani 1 1 d . . .
O1W O 0.3173(6) 0.8456(6) 0.3115(4) 0.142(4) Uani 1 1 d . . .
O2W O 0.2372(6) 0.7423(6) 0.3120(5) 0.156(4) Uani 1 1 d . . .
O3W O 0.5991(5) 0.7671(4) 0.7013(4) 0.119(3) Uani 1 1 d . . .
O4W O 0.1792(6) 0.4799(7) 0.3533(6) 0.190(6) Uani 1 1 d . . .
O5W O 0.523(2) 0.8785(19) 0.702(3) 0.18(2) Uani 0.30(3) 1 d PU A 2
O6W O 0.6142(17) 0.9137(13) 0.7117(11) 0.277(18) Uani 0.70(3) 1 d PU A 1
O7W O 0.4892(16) 0.9167(16) 0.770(2) 0.34(2) Uani 0.70(3) 1 d PU A 1

loop_
_atom_site_aniso_label
_atom_site_aniso_U_11
_atom_site_aniso_U_22
_atom_site_aniso_U_33
_atom_site_aniso_U_23
_atom_site_aniso_U_13
_atom_site_aniso_U_12
Rh1 0.0368(3) 0.0390(3) 0.0388(3) -0.0019(2) -0.0010(2) 0.0020(2)
Rh2 0.0337(3) 0.0343(3) 0.0378(3) -0.0016(2) 0.0013(2) -0.0003(2)
N1 0.045(4) 0.041(3) 0.055(4) -0.002(3) 0.005(3) 0.000(3)
C1 0.045(4) 0.046(4) 0.076(6) -0.003(4) 0.005(4) 0.010(4)
N2 0.061(5) 0.041(4) 0.105(7) -0.005(4) 0.017(5) -0.007(3)
C2 0.067(6) 0.053(5) 0.091(8) 0.002(5) 0.022(6) 0.006(4)
C3 0.057(5) 0.052(5) 0.060(5) 0.005(4) 0.008(4) -0.001(4)
N3 0.044(3) 0.053(4) 0.050(4) -0.015(3) -0.005(3) 0.004(3)
C4 0.047(5) 0.051(5) 0.076(6) -0.020(4) -0.011(4) 0.006(4)
N4 0.069(5) 0.071(5) 0.084(6) -0.030(5) -0.018(5) -0.001(4)
C5 0.079(7) 0.101(8) 0.072(7) -0.042(7) -0.019(6) 0.016(6)
C6 0.063(6) 0.085(7) 0.053(5) -0.018(5) -0.007(4) 0.019(5)
N5 0.042(3) 0.039(3) 0.042(3) -0.002(3) 0.001(3) 0.002(3)
C7 0.037(4) 0.047(4) 0.068(5) -0.018(4) -0.002(4) -0.003(3)
N6 0.051(4) 0.063(5) 0.076(5) -0.012(4) -0.009(4) -0.007(3)
C8 0.053(5) 0.075(6) 0.072(6) -0.024(5) -0.023(5) 0.018(5)
C9 0.058(5) 0.051(5) 0.054(5) -0.003(4) -0.009(4) 0.015(4)
N7 0.052(4) 0.047(4) 0.041(3) 0.002(3) 0.008(3) 0.010(3)
C10 0.045(4) 0.040(4) 0.061(5) -0.004(4) 0.009(4) 0.008(3)
N8 0.049(4) 0.063(5) 0.082(6) 0.006(4) 0.023(4) -0.003(3)
C11 0.078(7) 0.081(7) 0.046(5) 0.016(5) 0.021(5) 0.016(5)
C12 0.078(6) 0.058(5) 0.052(5) 0.009(4) 0.013(5) 0.013(5)
N9 0.039(3) 0.031(3) 0.049(3) -0.002(2) 0.000(3) 0.005(2)
C13 0.047(4) 0.049(4) 0.050(4) -0.009(4) -0.005(4) -0.003(3)
N10 0.046(4) 0.064(4) 0.064(5) -0.016(4) -0.012(3) -0.002(3)
C14 0.051(5) 0.052(5) 0.086(7) -0.005(5) 0.010(5) -0.010(4)
C15 0.046(4) 0.039(4) 0.070(5) 0.000(4) 0.009(4) -0.004(3)
N11 0.046(3) 0.041(3) 0.040(3) -0.005(3) 0.002(3) 0.000(3)
C16 0.035(4) 0.048(4) 0.048(4) -0.011(3) -0.004(3) 0.009(3)
N12 0.056(4) 0.077(5) 0.060(4) -0.008(4) -0.018(4) 0.005(4)
C17 0.080(6) 0.062(5) 0.049(5) 0.001(4) -0.004(5) -0.002(5)
C18 0.055(5) 0.058(5) 0.045(4) 0.001(4) 0.004(4) 0.001(4)
N13 0.039(3) 0.043(3) 0.041(3) -0.003(3) 0.004(3) 0.002(3)
C19 0.047(4) 0.052(4) 0.043(4) -0.004(3) -0.003(3) -0.008(3)
N14 0.079(5) 0.071(5) 0.045(4) -0.007(4) -0.005(4) -0.018(4)
C20 0.096(8) 0.072(6) 0.052(5) 0.014(5) -0.001(5) -0.020(6)
C21 0.058(5) 0.060(5) 0.048(4) 0.009(4) 0.002(4) -0.003(4)
N15 0.035(3) 0.041(3) 0.041(3) 0.001(3) 0.005(2) -0.002(2)
C22 0.041(4) 0.035(4) 0.058(5) -0.012(3) -0.004(3) -0.001(3)
N16 0.055(4) 0.056(4) 0.068(5) -0.018(4) -0.007(4) -0.017(3)
C23 0.060(5) 0.053(5) 0.072(6) -0.005(4) 0.012(5) -0.021(4)
C24 0.042(4) 0.053(5) 0.060(5) 0.004(4) 0.013(4) 0.004(3)
N17 0.039(3) 0.042(3) 0.056(4) 0.000(3) -0.004(3) 0.007(3)
C25 0.063(5) 0.058(5) 0.060(5) 0.003(4) 0.005(4) 0.024(4)
C26 0.097(8) 0.083(7) 0.064(6) -0.003(5) 0.027(6) 0.024(6)
N18 0.083(6) 0.071(5) 0.071(5) 0.006(4) 0.010(4) 0.035(4)
C27 0.073(6) 0.058(5) 0.059(5) 0.011(4) 0.008(5) 0.026(5)
C28 0.052(5) 0.065(5) 0.053(5) 0.003(4) 0.002(4) 0.014(4)
N19 0.040(3) 0.033(3) 0.044(3) -0.001(2) 0.005(3) -0.001(2)
C29 0.043(4) 0.041(4) 0.040(4) 0.006(3) 0.008(3) 0.007(3)
C30 0.042(4) 0.036(4) 0.055(4) 0.008(3) 0.003(3) 0.007(3)
Cl1 0.189(4) 0.079(2) 0.118(3) -0.004(2) -0.069(3) -0.028(2)
O1 0.190(12) 0.153(11) 0.219(14) -0.046(10) 0.013(10) -0.105(10)
O2 0.303(18) 0.129(9) 0.147(10) -0.020(8) -0.126(12) 0.042(11)
O3 0.308(18) 0.201(13) 0.085(7) -0.010(8) -0.023(9) -0.123(13)
O4 0.251(13) 0.068(5) 0.177(11) -0.037(6) -0.120(10) -0.004(7)
Cl2 0.0708(16) 0.099(2) 0.0673(15) -0.0202(14) 0.0043(12) 0.0153(14)
O5 0.260(17) 0.245(16) 0.154(11) -0.075(11) 0.061(11) -0.161(15)
O6 0.131(8) 0.215(12) 0.065(5) -0.040(6) -0.015(5) 0.030(8)
O7 0.299(18) 0.232(15) 0.120(9) 0.000(9) 0.014(10) 0.196(15)
O8 0.091(6) 0.167(9) 0.075(5) -0.016(5) 0.024(5) 0.020(6)
Cl3 0.090(2) 0.103(2) 0.0733(17) -0.0128(16) -0.0069(15) 0.0298(17)
O9 0.157(10) 0.180(11) 0.136(9) 0.050(9) 0.016(8) -0.052(9)
O10 0.084(5) 0.152(8) 0.076(5) -0.032(5) 0.000(4) 0.048(5)
O11 0.155(9) 0.103(7) 0.117(7) -0.019(6) -0.032(6) 0.061(6)
O12 0.122(8) 0.179(11) 0.119(8) -0.061(8) -0.045(6) -0.001(7)
Cl4 0.093(2) 0.109(3) 0.128(3) -0.034(2) 0.006(2) -0.013(2)
O13 0.091(8) 0.150(10) 0.293(17) -0.057(11) -0.045(9) 0.043(7)
O14 0.101(7) 0.078(6) 0.277(15) -0.048(8) 0.031(8) -0.003(5)
O15 0.149(11) 0.220(14) 0.202(13) -0.019(10) 0.049(9) -0.125(10)
O16 0.32(2) 0.222(15) 0.097(8) -0.050(9) -0.015(11) 0.027(15)
O1W 0.162(10) 0.171(10) 0.094(7) -0.023(7) -0.006(7) 0.000(8)
O2W 0.133(10) 0.170(11) 0.165(11) 0.018(9) 0.026(8) 0.029(8)
O3W 0.135(8) 0.115(7) 0.108(7) -0.038(6) -0.019(6) -0.020(6)
O4W 0.152(11) 0.260(15) 0.159(11) -0.104(11) -0.066(9) 0.061(11)
O5W 0.18(4) 0.14(3) 0.23(4) 0.02(3) -0.06(3) -0.11(3)
O6W 0.42(4) 0.26(3) 0.150(19) -0.012(18) -0.02(2) 0.14(3)
O7W 0.29(3) 0.28(3) 0.44(4) 0.13(3) 0.08(3) -0.10(2)

loop_
_atom_type_symbol
_atom_type_description
_atom_type_scat_dispersion_real
_atom_type_scat_dispersion_imag
_atom_type_scat_source
C C 0.0033 0.0016 'International Tables Vol C Tables 4.2.6.8 and 6.1.1.4'
H H 0.0000 0.0000 'International Tables Vol C Tables 4.2.6.8 and 6.1.1.4'
N N 0.0061 0.0033 'International Tables Vol C Tables 4.2.6.8 and 6.1.1.4'
O O 0.0106 0.0060 'International Tables Vol C Tables 4.2.6.8 and 6.1.1.4'
Cl Cl 0.1484 0.1585 'International Tables Vol C Tables 4.2.6.8 and 6.1.1.4'
Rh Rh -1.1178 0.9187 'International Tables Vol C Tables 4.2.6.8 and 6.1.1.4'

loop_
_geom_angle_atom_site_label_1
_geom_angle_atom_site_label_2
_geom_angle_atom_site_label_3
_geom_angle
_geom_angle_site_symmetry_1
_geom_angle_site_symmetry_3
_geom_angle_publ_flag
N7 Rh1 N5 79.6(3) . . ?
N7 Rh1 N3 99.6(3) . . ?
N5 Rh1 N3 176.9(2) . . ?
N7 Rh1 N1 175.3(2) . . ?
N5 Rh1 N1 101.7(3) . . ?
N3 Rh1 N1 78.9(3) . . ?
N7 Rh1 N17 88.7(2) . . ?
N5 Rh1 N17 85.9(2) . . ?
N3 Rh1 N17 91.1(2) . . ?
N1 Rh1 N17 86.9(2) . . ?
N7 Rh1 Rh2 92.15(17) . . ?
N5 Rh1 Rh2 91.04(16) . . ?
N3 Rh1 Rh2 91.96(18) . . ?
N1 Rh1 Rh2 92.34(17) . . ?
N17 Rh1 Rh2 176.61(17) . . y
N13 Rh2 N9 99.6(2) . . ?
N13 Rh2 N11 175.6(2) . . ?
N9 Rh2 N11 79.6(2) . . ?
N13 Rh2 N15 79.7(2) . . ?
N9 Rh2 N15 175.2(2) . . ?
N11 Rh2 N15 100.8(2) . . ?
N13 Rh2 N19 87.2(2) . . ?
N9 Rh2 N19 88.3(2) . . ?
N11 Rh2 N19 88.4(2) . . ?
N15 Rh2 N19 87.0(2) . . ?
N13 Rh2 Rh1 92.05(17) . . ?
N9 Rh2 Rh1 92.01(16) . . ?
N11 Rh2 Rh1 92.33(17) . . ?
N15 Rh2 Rh1 92.72(16) . . ?
N19 Rh2 Rh1 179.23(16) . . y
C1 N1 C3 105.3(7) . . ?
C1 N1 Rh1 113.1(6) . . ?
C3 N1 Rh1 141.2(6) . . ?
N1 C1 N2 110.6(9) . . ?
N1 C1 C4 117.4(8) . . ?
N2 C1 C4 132.0(9) . . ?
C1 N2 C2 107.3(8) . . ?
C1 N2 H2N 126.3 . . ?
C2 N2 H2N 126.3 . . ?
C3 C2 N2 106.4(9) . . ?
C3 C2 H2 126.8 . . ?
N2 C2 H2 126.8 . . ?
C2 C3 N1 110.3(9) . . ?
C2 C3 H3 124.8 . . ?
N1 C3 H3 124.8 . . ?
C4 N3 C6 106.9(8) . . ?
C4 N3 Rh1 113.9(6) . . ?
C6 N3 Rh1 139.2(7) . . ?
N3 C4 N4 110.0(9) . . ?
N3 C4 C1 116.2(7) . . ?
N4 C4 C1 133.7(10) . . ?
C4 N4 C5 106.7(9) . . ?
C4 N4 H4N 126.6 . . ?
C5 N4 H4N 126.6 . . ?
C6 C5 N4 108.7(9) . . ?
C6 C5 H5 125.7 . . ?
N4 C5 H5 125.7 . . ?
C5 C6 N3 107.8(10) . . ?
C5 C6 H6 126.1 . . ?
N3 C6 H6 126.1 . . ?
C7 N5 C9 107.9(7) . . ?
C7 N5 Rh1 111.8(5) . . ?
C9 N5 Rh1 140.3(6) . . ?
N5 C7 N6 109.5(8) . . ?
N5 C7 C10 117.8(7) . . ?
N6 C7 C10 132.8(8) . . ?
C7 N6 C8 107.3(8) . . ?
C7 N6 H6N 126.3 . . ?
C8 N6 H6N 126.3 . . ?
C9 C8 N6 108.4(8) . . ?
C9 C8 H8 125.8 . . ?
N6 C8 H8 125.8 . . ?
C8 C9 N5 107.0(8) . . ?
C8 C9 H9 126.5 . . ?
N5 C9 H9 126.5 . . ?
C10 N7 C12 105.7(7) . . ?
C10 N7 Rh1 114.2(5) . . ?
C12 N7 Rh1 139.3(6) . . ?
N7 C10 N8 110.3(8) . . ?
N7 C10 C7 116.0(7) . . ?
N8 C10 C7 133.7(8) . . ?
C10 N8 C11 107.9(8) . . ?
C10 N8 H8N 126.1 . . ?
C11 N8 H8N 126.1 . . ?
C12 C11 N8 105.7(8) . . ?
C12 C11 H11 127.1 . . ?
N8 C11 H11 127.1 . . ?
C11 C12 N7 110.3(9) . . ?
C11 C12 H12 124.9 . . ?
N7 C12 H12 124.9 . . ?
C13 N9 C15 106.4(7) . . ?
C13 N9 Rh2 113.2(5) . . ?
C15 N9 Rh2 140.0(6) . . ?
N9 C13 N10 110.1(7) . . ?
N9 C13 C16 117.0(7) . . ?
N10 C13 C16 132.9(8) . . ?
C13 N10 C14 106.5(7) . . ?
C13 N10 H10N 126.8 . . ?
C14 N10 H10N 126.8 . . ?
C15 C14 N10 108.0(8) . . ?
C15 C14 H14 126.0 . . ?
N10 C14 H14 126.0 . . ?
C14 C15 N9 108.9(8) . . ?
C14 C15 H15 125.5 . . ?
N9 C15 H15 125.5 . . ?
C16 N11 C18 107.0(7) . . ?
C16 N11 Rh2 113.0(5) . . ?
C18 N11 Rh2 139.1(5) . . ?
N11 C16 N12 109.6(7) . . ?
N11 C16 C13 116.6(7) . . ?
N12 C16 C13 133.8(7) . . ?
C16 N12 C17 107.8(7) . . ?
C16 N12 H12N 126.1 . . ?
C17 N12 H12N 126.1 . . ?
N12 C17 C18 107.4(8) . . ?
N12 C17 H17 126.3 . . ?
C18 C17 H17 126.3 . . ?
C17 C18 N11 108.2(8) . . ?
C17 C18 H18 125.9 . . ?
N11 C18 H18 125.9 . . ?
C19 N13 C21 106.2(7) . . ?
C19 N13 Rh2 113.1(5) . . ?
C21 N13 Rh2 139.3(6) . . ?
N13 C19 N14 110.0(7) . . ?
N13 C19 C22 116.3(6) . . ?
N14 C19 C22 133.7(7) . . ?
C19 N14 C20 107.8(7) . . ?
C19 N14 H14N 126.1 . . ?
C20 N14 H14N 126.1 . . ?
C21 C20 N14 106.3(8) . . ?
C21 C20 H20 126.9 . . ?
N14 C20 H20 126.9 . . ?
C20 C21 N13 109.7(8) . . ?
C20 C21 H21 125.1 . . ?
N13 C21 H21 125.1 . . ?
C22 N15 C24 105.9(6) . . ?
C22 N15 Rh2 113.1(5) . . ?
C24 N15 Rh2 140.8(6) . . ?
N15 C22 N16 110.8(7) . . ?
N15 C22 C19 116.6(6) . . ?
N16 C22 C19 132.6(7) . . ?
C22 N16 C23 108.0(7) . . ?
C22 N16 H16N 126.0 . . ?
C23 N16 H16N 126.0 . . ?
N16 C23 C24 106.6(7) . . ?
N16 C23 H23 126.7 . . ?
C24 C23 H23 126.7 . . ?
C23 C24 N15 108.7(8) . . ?
C23 C24 H24 125.7 . . ?
N15 C24 H24 125.7 . . ?
C28 N17 C25 115.9(7) . . ?
C28 N17 Rh1 119.8(6) . . ?
C25 N17 Rh1 124.3(5) . . ?
N17 C25 C26 121.1(8) . . ?
N17 C25 H25 119.5 . . ?
C26 C25 H25 119.5 . . ?
N18 C26 C25 123.7(9) . . ?
N18 C26 H26 118.2 . . ?
C25 C26 H26 118.2 . . ?
C27 N18 C26 114.6(8) . . ?
N18 C27 C28 122.4(9) . . ?
N18 C27 H27 118.8 . . ?
C28 C27 H27 118.8 . . ?
N17 C28 C27 122.4(8) . . ?
N17 C28 H28 118.8 . . ?
C27 C28 H28 118.8 . . ?
C30 N19 C29 116.2(6) . . ?
C30 N19 Rh2 121.8(5) . . ?
C29 N19 Rh2 122.0(5) . . ?
N19 C29 C30 122.2(7) . 5_666 ?
N19 C29 H29 118.9 . . ?
C30 C29 H29 118.9 5_666 . ?
N19 C30 C29 121.6(7) . 5_666 ?
N19 C30 H30 119.2 . . ?
C29 C30 H30 119.2 5_666 . ?
O1 Cl1 O2 111.0(10) . . ?
O1 Cl1 O4 109.6(9) . . ?
O2 Cl1 O4 108.0(7) . . ?
O1 Cl1 O3 107.3(8) . . ?
O2 Cl1 O3 110.4(10) . . ?
O4 Cl1 O3 110.5(8) . . ?
O7 Cl2 O5 107.2(12) . . ?
O7 Cl2 O6 109.3(8) . . ?
O5 Cl2 O6 110.2(9) . . ?
O7 Cl2 O8 110.8(8) . . ?
O5 Cl2 O8 105.7(7) . . ?
O6 Cl2 O8 113.4(6) . . ?
O10 Cl3 O11 109.9(6) . . ?
O10 Cl3 O12 113.0(6) . . ?
O11 Cl3 O12 111.6(7) . . ?
O10 Cl3 O9 107.3(7) . . ?
O11 Cl3 O9 105.9(8) . . ?
O12 Cl3 O9 108.8(7) . . ?
O15 Cl4 O13 108.2(10) . . ?
O15 Cl4 O16 109.8(10) . . ?
O13 Cl4 O16 111.4(10) . . ?
O15 Cl4 O14 109.6(8) . . ?
O13 Cl4 O14 105.0(7) . . ?
O16 Cl4 O14 112.6(10) . . ?

loop_
_geom_bond_atom_site_label_1
_geom_bond_atom_site_label_2
_geom_bond_distance
_geom_bond_site_symmetry_2
_geom_bond_publ_flag
Rh1 N7 2.043(6) . y
Rh1 N5 2.062(6) . y
Rh1 N3 2.069(6) . y
Rh1 N1 2.071(6) . y
Rh1 N17 2.235(6) . y
Rh1 Rh2 2.6935(8) . y
Rh2 N13 2.049(6) . y
Rh2 N9 2.050(6) . y
Rh2 N11 2.056(6) . y
Rh2 N15 2.059(6) . y
Rh2 N19 2.248(6) . y
N1 C1 1.327(11) . ?
N1 C3 1.372(10) . ?
C1 N2 1.341(11) . ?
C1 C4 1.434(13) . ?
N2 C2 1.371(13) . ?
N2 H2N 0.8600 . ?
C2 C3 1.329(13) . ?
C2 H2 0.9300 . ?
C3 H3 0.9300 . ?
N3 C4 1.328(11) . ?
N3 C6 1.361(11) . ?
C4 N4 1.341(11) . ?
N4 C5 1.345(14) . ?
N4 H4N 0.8600 . ?
C5 C6 1.341(15) . ?
C5 H5 0.9300 . ?
C6 H6 0.9300 . ?
N5 C7 1.334(10) . ?
N5 C9 1.379(10) . ?
C7 N6 1.347(10) . ?
C7 C10 1.432(12) . ?
N6 C8 1.364(13) . ?
N6 H6N 0.8600 . ?
C8 C9 1.356(13) . ?
C8 H8 0.9300 . ?
C9 H9 0.9300 . ?
N7 C10 1.308(10) . ?
N7 C12 1.372(10) . ?
C10 N8 1.339(10) . ?
N8 C11 1.365(12) . ?
N8 H8N 0.8600 . ?
C11 C12 1.327(13) . ?
C11 H11 0.9300 . ?
C12 H12 0.9300 . ?
N9 C13 1.325(10) . ?
N9 C15 1.375(10) . ?
C13 N10 1.344(10) . ?
C13 C16 1.430(11) . ?
N10 C14 1.374(12) . ?
N10 H10N 0.8600 . ?
C14 C15 1.316(12) . ?
C14 H14 0.9300 . ?
C15 H15 0.9300 . ?
N11 C16 1.329(9) . ?
N11 C18 1.357(10) . ?
C16 N12 1.337(10) . ?
N12 C17 1.348(11) . ?
N12 H12N 0.8600 . ?
C17 C18 1.352(12) . ?
C17 H17 0.9300 . ?
C18 H18 0.9300 . ?
N13 C19 1.327(9) . ?
N13 C21 1.354(10) . ?
C19 N14 1.341(10) . ?
C19 C22 1.449(11) . ?
N14 C20 1.354(12) . ?
N14 H14N 0.8600 . ?
C20 C21 1.348(13) . ?
C20 H20 0.9300 . ?
C21 H21 0.9300 . ?
N15 C22 1.323(9) . ?
N15 C24 1.367(10) . ?
C22 N16 1.332(9) . ?
N16 C23 1.343(11) . ?
N16 H16N 0.8600 . ?
C23 C24 1.364(12) . ?
C23 H23 0.9300 . ?
C24 H24 0.9300 . ?
N17 C28 1.314(10) . ?
N17 C25 1.323(10) . ?
C25 C26 1.374(13) . ?
C25 H25 0.9300 . ?
C26 N18 1.320(13) . ?
C26 H26 0.9300 . ?
N18 C27 1.319(11) . ?
C27 C28 1.379(12) . ?
C27 H27 0.9300 . ?
C28 H28 0.9300 . ?
N19 C30 1.331(9) . ?
N19 C29 1.331(9) . ?
C29 C30 1.378(10) 5_666 ?
C29 H29 0.9300 . ?
C30 C29 1.378(10) 5_666 ?
C30 H30 0.9300 . ?
Cl1 O1 1.365(11) . ?
Cl1 O2 1.396(12) . ?
Cl1 O4 1.431(10) . ?
Cl1 O3 1.454(12) . ?
Cl2 O7 1.324(11) . ?
Cl2 O5 1.361(12) . ?
Cl2 O6 1.385(9) . ?
Cl2 O8 1.406(8) . ?
Cl3 O10 1.413(8) . ?
Cl3 O11 1.413(9) . ?
Cl3 O12 1.421(9) . ?
Cl3 O9 1.449(10) . ?
Cl4 O15 1.396(10) . ?
Cl4 O13 1.406(11) . ?
Cl4 O16 1.418(12) . ?
Cl4 O14 1.444(9) . ?

loop_
_geom_hbond_atom_site_label_D
_geom_hbond_atom_site_label_H
_geom_hbond_atom_site_label_A
_geom_hbond_distance_DH
_geom_hbond_distance_HA
_geom_hbond_distance_DA
_geom_hbond_angle_DHA
_geom_hbond_site_symmetry_A
N2 H2N O14 0.86 2.08 2.872(13) 153.6 7_665
N4 H4N O5W 0.86 2.08 2.75(4) 134.5 .
N4 H4N O14 0.86 2.55 3.273(16) 142.4 7_665
N6 H6N O15 0.86 2.33 3.075(14) 145.3 .
N6 H6N O13 0.86 2.62 3.233(14) 129.1 5_566
N8 H8N O15 0.86 2.13 2.915(15) 151.1 .
N8 H8N Cl4 0.86 2.92 3.782(9) 177.8 .
N10 H10N O3W 0.86 2.00 2.824(11) 161.3 .
N10 H10N O10 0.86 2.59 3.077(11) 116.7 .
N12 H12N O8 0.86 2.27 3.062(12) 153.9 .
N12 H12N O10 0.86 2.41 2.945(11) 121.3 .
N14 H14N O11 0.86 2.41 3.001(12) 126.1 5_666
N14 H14N O2 0.86 2.53 3.049(14) 119.5 .
N16 H16N O4W 0.86 2.09 2.910(13) 160.0 .
N16 H16N O11 0.86 2.65 3.167(12) 119.9 5_666

loop_
_geom_torsion_atom_site_label_1
_geom_torsion_atom_site_label_2
_geom_torsion_atom_site_label_3
_geom_torsion_atom_site_label_4
_geom_torsion
_geom_torsion_site_symmetry_4
_geom_torsion_publ_flag
N7 Rh1 Rh2 N13 122.2(3) . ?
N5 Rh1 Rh2 N13 42.5(2) . y
N3 Rh1 Rh2 N13 -138.2(3) . ?
N1 Rh1 Rh2 N13 -59.2(3) . ?
N17 Rh1 Rh2 N13 18(3) . ?
N7 Rh1 Rh2 N9 -138.1(3) . ?
N5 Rh1 Rh2 N9 142.2(2) . ?
N3 Rh1 Rh2 N9 -38.5(3) . ?
N1 Rh1 Rh2 N9 40.5(2) . y
N17 Rh1 Rh2 N9 118(3) . ?
N7 Rh1 Rh2 N11 -58.5(3) . ?
N5 Rh1 Rh2 N11 -138.1(2) . ?
N3 Rh1 Rh2 N11 41.2(3) . y
N1 Rh1 Rh2 N11 120.1(3) . ?
N17 Rh1 Rh2 N11 -163(3) . ?
N7 Rh1 Rh2 N15 42.4(2) . y
N5 Rh1 Rh2 N15 -37.2(2) . ?
N3 Rh1 Rh2 N15 142.1(3) . ?
N1 Rh1 Rh2 N15 -139.0(2) . ?
N17 Rh1 Rh2 N15 -62(3) . ?
N7 Rh1 Rh2 N19 107(11) . ?
N5 Rh1 Rh2 N19 27(11) . ?
N3 Rh1 Rh2 N19 -153(11) . ?
N1 Rh1 Rh2 N19 -74(11) . ?
N17 Rh1 Rh2 N19 3(12) . ?
N7 Rh1 N1 C1 65(3) . ?
N5 Rh1 N1 C1 170.4(5) . ?
N3 Rh1 N1 C1 -6.5(5) . ?
N17 Rh1 N1 C1 85.3(6) . ?
Rh2 Rh1 N1 C1 -98.0(5) . ?
N7 Rh1 N1 C3 -107(3) . ?
N5 Rh1 N1 C3 -1.3(9) . ?
N3 Rh1 N1 C3 -178.2(9) . ?
N17 Rh1 N1 C3 -86.5(9) . ?
Rh2 Rh1 N1 C3 90.2(9) . ?
C3 N1 C1 N2 1.0(9) . ?
Rh1 N1 C1 N2 -173.7(5) . ?
C3 N1 C1 C4 -178.6(7) . ?
Rh1 N1 C1 C4 6.8(9) . ?
N1 C1 N2 C2 -1.5(10) . ?
C4 C1 N2 C2 177.9(9) . ?
C1 N2 C2 C3 1.4(10) . ?
N2 C2 C3 N1 -0.9(10) . ?
C1 N1 C3 C2 0.0(10) . ?
Rh1 N1 C3 C2 172.1(7) . ?
N7 Rh1 N3 C4 -170.1(6) . ?
N5 Rh1 N3 C4 -96(5) . ?
N1 Rh1 N3 C4 5.4(6) . ?
N17 Rh1 N3 C4 -81.3(6) . ?
Rh2 Rh1 N3 C4 97.4(5) . ?
N7 Rh1 N3 C6 6.7(9) . ?
N5 Rh1 N3 C6 81(5) . ?
N1 Rh1 N3 C6 -177.8(9) . ?
N17 Rh1 N3 C6 95.6(9) . ?
Rh2 Rh1 N3 C6 -85.8(8) . ?
C6 N3 C4 N4 1.4(10) . ?
Rh1 N3 C4 N4 179.2(5) . ?
C6 N3 C4 C1 178.7(7) . ?
Rh1 N3 C4 C1 -3.5(9) . ?
N1 C1 C4 N3 -2.3(11) . ?
N2 C1 C4 N3 178.3(8) . ?
N1 C1 C4 N4 174.2(9) . ?
N2 C1 C4 N4 -5.3(17) . ?
N3 C4 N4 C5 -1.1(11) . ?
C1 C4 N4 C5 -177.7(9) . ?
C4 N4 C5 C6 0.4(12) . ?
N4 C5 C6 N3 0.4(11) . ?
C4 N3 C6 C5 -1.1(10) . ?
Rh1 N3 C6 C5 -178.1(7) . ?
N7 Rh1 N5 C7 5.5(5) . ?
N3 Rh1 N5 C7 -69(5) . ?
N1 Rh1 N5 C7 -169.9(5) . ?
N17 Rh1 N5 C7 -83.9(5) . ?
Rh2 Rh1 N5 C7 97.5(5) . ?
N7 Rh1 N5 C9 -178.9(8) . ?
N3 Rh1 N5 C9 106(5) . ?
N1 Rh1 N5 C9 5.7(8) . ?
N17 Rh1 N5 C9 91.7(8) . ?
Rh2 Rh1 N5 C9 -86.9(8) . ?
C9 N5 C7 N6 -0.4(9) . ?
Rh1 N5 C7 N6 176.7(5) . ?
C9 N5 C7 C10 179.9(7) . ?
Rh1 N5 C7 C10 -3.1(8) . ?
N5 C7 N6 C8 1.4(9) . ?
C10 C7 N6 C8 -179.0(8) . ?
C7 N6 C8 C9 -1.8(10) . ?
N6 C8 C9 N5 1.6(10) . ?
C7 N5 C9 C8 -0.8(9) . ?
Rh1 N5 C9 C8 -176.5(6) . ?
N5 Rh1 N7 C10 -7.5(5) . ?
N3 Rh1 N7 C10 169.5(5) . ?
N1 Rh1 N7 C10 99(3) . ?
N17 Rh1 N7 C10 78.6(5) . ?
Rh2 Rh1 N7 C10 -98.1(5) . ?
N5 Rh1 N7 C12 -175.2(9) . ?
N3 Rh1 N7 C12 1.8(9) . ?
N1 Rh1 N7 C12 -69(4) . ?
N17 Rh1 N7 C12 -89.1(8) . ?
Rh2 Rh1 N7 C12 94.2(8) . ?
C12 N7 C10 N8 -2.0(9) . ?
Rh1 N7 C10 N8 -173.7(5) . ?
C12 N7 C10 C7 179.8(7) . ?
Rh1 N7 C10 C7 8.1(8) . ?
N5 C7 C10 N7 -3.3(10) . ?
N6 C7 C10 N7 177.0(8) . ?
N5 C7 C10 N8 178.9(8) . ?
N6 C7 C10 N8 -0.7(16) . ?
N7 C10 N8 C11 3.1(10) . ?
C7 C10 N8 C11 -179.1(8) . ?
C10 N8 C11 C12 -2.9(10) . ?
N8 C11 C12 N7 1.7(10) . ?
C10 N7 C12 C11 0.1(10) . ?
Rh1 N7 C12 C11 168.4(7) . ?
N13 Rh2 N9 C13 -169.7(5) . ?
N11 Rh2 N9 C13 5.9(5) . ?
N15 Rh2 N9 C13 -89(3) . ?
N19 Rh2 N9 C13 -82.8(5) . ?
Rh1 Rh2 N9 C13 97.9(5) . ?
N13 Rh2 N9 C15 2.3(8) . ?
N11 Rh2 N9 C15 177.8(8) . ?
N15 Rh2 N9 C15 83(3) . ?
N19 Rh2 N9 C15 89.1(8) . ?
Rh1 Rh2 N9 C15 -90.2(8) . ?
C15 N9 C13 N10 3.4(9) . ?
Rh2 N9 C13 N10 178.0(5) . ?
C15 N9 C13 C16 -178.6(7) . ?
Rh2 N9 C13 C16 -4.0(9) . ?
N9 C13 N10 C14 -2.4(9) . ?
C16 C13 N10 C14 -180.0(9) . ?
C13 N10 C14 C15 0.4(10) . ?
N10 C14 C15 N9 1.6(10) . ?
C13 N9 C15 C14 -3.1(9) . ?
Rh2 N9 C15 C14 -175.4(6) . ?
N13 Rh2 N11 C16 73(3) . ?
N9 Rh2 N11 C16 -6.9(5) . ?
N15 Rh2 N11 C16 168.2(5) . ?
N19 Rh2 N11 C16 81.6(5) . ?
Rh1 Rh2 N11 C16 -98.6(5) . ?
N13 Rh2 N11 C18 -94(3) . ?
N9 Rh2 N11 C18 -174.5(8) . ?
N15 Rh2 N11 C18 0.7(8) . ?
N19 Rh2 N11 C18 -85.9(8) . ?
Rh1 Rh2 N11 C18 93.9(8) . ?
C18 N11 C16 N12 -1.5(8) . ?
Rh2 N11 C16 N12 -173.0(5) . ?
C18 N11 C16 C13 178.5(7) . ?
Rh2 N11 C16 C13 7.0(8) . ?
N9 C13 C16 N11 -2.1(10) . ?
N10 C13 C16 N11 175.3(8) . ?
N9 C13 C16 N12 178.0(8) . ?
N10 C13 C16 N12 -4.6(16) . ?
N11 C16 N12 C17 1.6(9) . ?
C13 C16 N12 C17 -178.4(8) . ?
C16 N12 C17 C18 -1.1(10) . ?
N12 C17 C18 N11 0.1(10) . ?
C16 N11 C18 C17 0.9(9) . ?
Rh2 N11 C18 C17 168.8(6) . ?
N9 Rh2 N13 C19 165.5(5) . ?
N11 Rh2 N13 C19 86(3) . ?
N15 Rh2 N13 C19 -9.7(5) . ?
N19 Rh2 N13 C19 77.7(5) . ?
Rh1 Rh2 N13 C19 -102.1(5) . ?
N9 Rh2 N13 C21 1.5(9) . ?
N11 Rh2 N13 C21 -78(3) . ?
N15 Rh2 N13 C21 -173.7(9) . ?
N19 Rh2 N13 C21 -86.3(8) . ?
Rh1 Rh2 N13 C21 93.9(8) . ?
C21 N13 C19 N14 -1.1(9) . ?
Rh2 N13 C19 N14 -170.3(6) . ?
C21 N13 C19 C22 -179.8(7) . ?
Rh2 N13 C19 C22 11.0(9) . ?
N13 C19 N14 C20 0.4(11) . ?
C22 C19 N14 C20 178.7(9) . ?
C19 N14 C20 C21 0.5(12) . ?
N14 C20 C21 N13 -1.2(12) . ?
C19 N13 C21 C20 1.4(10) . ?
Rh2 N13 C21 C20 166.1(7) . ?
N13 Rh2 N15 C22 6.9(5) . ?
N9 Rh2 N15 C22 -75(3) . ?
N11 Rh2 N15 C22 -168.6(5) . ?
N19 Rh2 N15 C22 -80.8(5) . ?
Rh1 Rh2 N15 C22 98.5(5) . ?
N13 Rh2 N15 C24 -178.8(8) . ?
N9 Rh2 N15 C24 99(3) . ?
N11 Rh2 N15 C24 5.7(8) . ?
N19 Rh2 N15 C24 93.5(8) . ?
Rh1 Rh2 N15 C24 -87.2(8) . ?
C24 N15 C22 N16 0.5(9) . ?
Rh2 N15 C22 N16 176.7(5) . ?
C24 N15 C22 C19 -179.5(7) . ?
Rh2 N15 C22 C19 -3.2(8) . ?
N13 C19 C22 N15 -5.3(11) . ?
N14 C19 C22 N15 176.5(9) . ?
N13 C19 C22 N16 174.8(8) . ?
N14 C19 C22 N16 -3.5(16) . ?
N15 C22 N16 C23 -1.3(10) . ?
C19 C22 N16 C23 178.7(9) . ?
C22 N16 C23 C24 1.5(10) . ?
N16 C23 C24 N15 -1.3(10) . ?
C22 N15 C24 C23 0.5(9) . ?
Rh2 N15 C24 C23 -174.1(6) . ?
N7 Rh1 N17 C28 -137.8(7) . ?
N5 Rh1 N17 C28 -58.1(7) . ?
N3 Rh1 N17 C28 122.7(7) . ?
N1 Rh1 N17 C28 43.9(7) . ?
Rh2 Rh1 N17 C28 -34(3) . ?
N7 Rh1 N17 C25 40.6(7) . ?
N5 Rh1 N17 C25 120.3(7) . ?
N3 Rh1 N17 C25 -58.9(7) . ?
N1 Rh1 N17 C25 -137.8(7) . ?
Rh2 Rh1 N17 C25 145(3) . ?
C28 N17 C25 C26 0.0(14) . ?
Rh1 N17 C25 C26 -178.4(8) . ?
N17 C25 C26 N18 0.8(18) . ?
C25 C26 N18 C27 -1.0(18) . ?
C26 N18 C27 C28 0.4(16) . ?
C25 N17 C28 C27 -0.6(14) . ?
Rh1 N17 C28 C27 177.9(7) . ?
N18 C27 C28 N17 0.4(16) . ?
N13 Rh2 N19 C30 45.7(6) . ?
N9 Rh2 N19 C30 -54.0(6) . ?
N11 Rh2 N19 C30 -133.6(6) . ?
N15 Rh2 N19 C30 125.5(6) . ?
Rh1 Rh2 N19 C30 61(11) . ?
N13 Rh2 N19 C29 -135.4(6) . ?
N9 Rh2 N19 C29 124.9(6) . ?
N11 Rh2 N19 C29 45.3(6) . ?
N15 Rh2 N19 C29 -55.6(6) . ?
Rh1 Rh2 N19 C29 -120(11) . ?
C30 N19 C29 C30 -0.4(12) 5_666 ?
Rh2 N19 C29 C30 -179.4(6) 5_666 ?
C29 N19 C30 C29 0.4(12) 5_666 ?
Rh2 N19 C30 C29 179.4(6) 5_666 ?
